data_7054604
loop_
_publ_author_name
'Yan, Xingchen'
'Xu, Jiakun'
'Wu, Xiaojing'
'Zhang, Zhongyu'
'Zhang, Xia'
'Fan, Yuhua'
'Bi, Caifeng'

_publ_section_title
;
 Proteasome inhibition and cytostatic effects on human cancer cells by
 pyrazolone-enamines: a combined crystallographic, structural and
 computational study
;
_journal_issue 3
_journal_name_full 'New J. Chem.'
_journal_page_first 2168
_journal_paper_doi 10.1039/C4NJ01906G
_journal_volume 39
_journal_year 2015
_chemical_formula_moiety 'C25 H21 N3 O3, C H4 O'
_chemical_formula_sum 'C26 H25 N3 O4'
_chemical_formula_weight 443.49
_chemical_name_systematic
; 
 ? 
;
_space_group_IT_number 2
_symmetry_cell_setting triclinic
_symmetry_space_group_name_Hall '-P 1'
_symmetry_space_group_name_H-M 'P -1'
_atom_sites_solution_hydrogens geom
_atom_sites_solution_primary direct
_atom_sites_solution_secondary difmap
_audit_creation_method SHELXL-97
_audit_update_record
;
2014-12-22 deposited with the CCDC.
2015-01-05 downloaded from the CCDC.
;
_cell_angle_alpha 68.3220(10)
_cell_angle_beta 67.3960(10)
_cell_angle_gamma 82.841(2)
_cell_formula_units_Z 2
_cell_length_a 10.1589(11)
_cell_length_b 11.3338(12)
_cell_length_c 11.6688(14)
_cell_measurement_reflns_used 1791
_cell_measurement_temperature 298(2)
_cell_measurement_theta_max 22.967
_cell_measurement_theta_min 2.598
_cell_volume 1152.4(2)
_computing_cell_refinement 'SMART (Bruker, 2000)'
_computing_data_collection 'SMART (Bruker, 2000)'
_computing_data_reduction 'SAINT (Bruker, 2000)'
_computing_molecular_graphics 'SHELXTL (Bruker, 2000)'
_computing_publication_material 'SHELXTL (Bruker, 2000)'
_computing_structure_refinement 'SHELXL97 (Sheldrick, 2008)'
_computing_structure_solution 'SHELXS97 (Sheldrick, 2008)'
_diffrn_ambient_temperature 298(2)
_diffrn_measured_fraction_theta_full 0.982
_diffrn_measured_fraction_theta_max 0.982
_diffrn_measurement_device_type 'CCD area detector'
_diffrn_measurement_method 'phi and omega scans'
_diffrn_radiation_monochromator graphite
_diffrn_radiation_source 'fine-focus sealed tube'
_diffrn_radiation_type MoK\a
_diffrn_radiation_wavelength 0.71073
_diffrn_reflns_av_R_equivalents 0.0284
_diffrn_reflns_av_unetI/netI 0.0587
_diffrn_reflns_limit_h_max 11
_diffrn_reflns_limit_h_min -12
_diffrn_reflns_limit_k_max 13
_diffrn_reflns_limit_k_min -13
_diffrn_reflns_limit_l_max 13
_diffrn_reflns_limit_l_min -13
_diffrn_reflns_number 6007
_diffrn_reflns_theta_full 25.02
_diffrn_reflns_theta_max 25.02
_diffrn_reflns_theta_min 2.60
_exptl_absorpt_coefficient_mu 0.087
_exptl_absorpt_correction_T_max 0.9802
_exptl_absorpt_correction_T_min 0.9634
_exptl_absorpt_correction_type multi-scan
_exptl_absorpt_process_details 'sadabs (Sheldrick, 1996)'
_exptl_crystal_colour light-yellow
_exptl_crystal_density_diffrn 1.275
_exptl_crystal_density_method 'not measured'
_exptl_crystal_description block
_exptl_crystal_F_000 468
_exptl_crystal_size_max 0.43
_exptl_crystal_size_mid 0.38
_exptl_crystal_size_min 0.23
_refine_diff_density_max 0.287
_refine_diff_density_min -0.262
_refine_diff_density_rms 0.041
_refine_ls_extinction_method none
_refine_ls_goodness_of_fit_ref 0.973
_refine_ls_hydrogen_treatment mixed
_refine_ls_matrix_type full
_refine_ls_number_parameters 302
_refine_ls_number_reflns 4003
_refine_ls_number_restraints 0
_refine_ls_restrained_S_all 0.973
_refine_ls_R_factor_all 0.0931
_refine_ls_R_factor_gt 0.0513
_refine_ls_shift/su_max 0.000
_refine_ls_shift/su_mean 0.000
_refine_ls_structure_factor_coef Fsqd
_refine_ls_weighting_details 'calc w=1/[\s^2^(Fo^2^)+(0.0953P)^2^+0.0881P] where P=(Fo^2^+2Fc^2^)/3'
_refine_ls_weighting_scheme calc
_refine_ls_wR_factor_gt 0.1346
_refine_ls_wR_factor_ref 0.1720
_reflns_number_gt 2374
_reflns_number_total 4003
_reflns_threshold_expression >2sigma(I)
_cod_data_source_file c4nj01906g2.cif
_cod_data_source_block 881279
_cod_depositor_comments
;
The following automatic conversions were performed:

'_symmetry_cell_setting' value 'Triclinic' changed to 'triclinic'
according to
/usr/data/users/saulius/crontab/automatic-downloads/rss-feeds/RSC/lib/dictionaries/cif_core.dic
dictionary named 'cif_core.dic' version 2.4.2 from 2011-04-26.

Automatic conversion script
Id: cif_fix_values 2935 2014-11-11 08:27:57Z andrius 

 Adding full bibliography for 7054604--7054609.cif.
;
_cod_database_code 7054604

loop_
_symmetry_equiv_pos_as_xyz
'x, y, z'
'-x, -y, -z'

loop_
_atom_site_label
_atom_site_type_symbol
_atom_site_fract_x
_atom_site_fract_y
_atom_site_fract_z
_atom_site_U_iso_or_equiv
_atom_site_adp_type
_atom_site_occupancy
_atom_site_symmetry_multiplicity
_atom_site_calc_flag
_atom_site_refinement_flags
N1 N 0.3181(2) 0.3281(2) 0.7493(2) 0.0507(6) Uani 1 1 d .
N2 N 0.5269(2) 0.5782(2) 0.8017(2) 0.0458(5) Uani 1 1 d .
N3 N 0.6671(2) 0.5421(2) 0.7475(2) 0.0505(6) Uani 1 1 d .
O1 O -0.0718(3) -0.1451(2) 0.6624(2) 0.0815(7) Uani 1 1 d .
H1 H -0.0523 -0.2205 0.6866 0.122 Uiso 1 1 calc R
O2 O -0.0153(4) -0.1510(2) 0.8272(3) 0.1067(10) Uani 1 1 d .
O3 O 0.30102(19) 0.51251(18) 0.83957(19) 0.0564(5) Uani 1 1 d .
O4 O 0.9330(2) 0.6099(2) 0.7295(2) 0.0794(7) Uani 1 1 d .
H4 H 0.8597 0.5862 0.7302 0.119 Uiso 1 1 calc R
C1 C -0.0477(3) -0.0915(3) 0.7343(3) 0.0618(8) Uani 1 1 d .
C2 C -0.0627(3) 0.0496(3) 0.6840(4) 0.0693(9) Uani 1 1 d .
H2A H -0.1595 0.0704 0.7304 0.083 Uiso 1 1 calc R
H2B H -0.0478 0.0778 0.5906 0.083 Uiso 1 1 calc R
C3 C 0.0396(3) 0.1218(3) 0.7010(3) 0.0507(7) Uani 1 1 d .
C4 C 0.1494(3) 0.1951(3) 0.5918(3) 0.0553(7) Uani 1 1 d .
H4A H 0.1605 0.1989 0.5076 0.066 Uiso 1 1 calc R
C5 C 0.2425(3) 0.2627(3) 0.6058(3) 0.0528(7) Uani 1 1 d .
H5 H 0.3149 0.3125 0.5313 0.063 Uiso 1 1 calc R
C6 C 0.2283(3) 0.2564(2) 0.7298(3) 0.0451(6) Uani 1 1 d .
C7 C 0.1196(3) 0.1843(3) 0.8392(3) 0.0539(7) Uani 1 1 d .
H7 H 0.1084 0.1809 0.9234 0.065 Uiso 1 1 calc R
C8 C 0.0270(3) 0.1170(3) 0.8238(3) 0.0572(7) Uani 1 1 d .
H8 H -0.0455 0.0674 0.8984 0.069 Uiso 1 1 calc R
C9 C 0.6637(3) 0.4547(2) 0.7003(3) 0.0473(6) Uani 1 1 d .
C10 C 0.5207(3) 0.4283(2) 0.7212(2) 0.0426(6) Uani 1 1 d .
C11 C 0.4341(3) 0.5077(2) 0.7923(2) 0.0442(6) Uani 1 1 d .
C12 C 0.4960(3) 0.6689(2) 0.8648(2) 0.0465(6) Uani 1 1 d .
C13 C 0.3662(3) 0.7288(3) 0.8853(4) 0.0740(9) Uani 1 1 d .
H13 H 0.2996 0.7102 0.8572 0.089 Uiso 1 1 calc R
C14 C 0.3365(4) 0.8161(3) 0.9475(4) 0.0878(11) Uani 1 1 d .
H14 H 0.2487 0.8557 0.9623 0.105 Uiso 1 1 calc R
C15 C 0.4336(4) 0.8461(3) 0.9884(3) 0.0771(10) Uani 1 1 d .
H15 H 0.4118 0.9043 1.0318 0.093 Uiso 1 1 calc R
C16 C 0.5614(4) 0.7896(3) 0.9643(3) 0.0714(9) Uani 1 1 d .
H16 H 0.6291 0.8111 0.9893 0.086 Uiso 1 1 calc R
C17 C 0.5936(3) 0.7006(3) 0.9032(3) 0.0595(8) Uani 1 1 d .
H17 H 0.6820 0.6620 0.8883 0.071 Uiso 1 1 calc R
C18 C 0.8004(3) 0.3963(3) 0.6392(3) 0.0697(9) Uani 1 1 d .
H18A H 0.8239 0.4236 0.5453 0.105 Uiso 1 1 calc R
H18B H 0.7899 0.3055 0.6768 0.105 Uiso 1 1 calc R
H18C H 0.8753 0.4223 0.6563 0.105 Uiso 1 1 calc R
C19 C 0.4598(3) 0.3398(2) 0.6979(2) 0.0425(6) Uani 1 1 d .
C20 C 0.5420(3) 0.2568(2) 0.6240(3) 0.0429(6) Uani 1 1 d .
C21 C 0.5230(3) 0.1261(3) 0.6847(3) 0.0537(7) Uani 1 1 d .
H21 H 0.4622 0.0911 0.7727 0.064 Uiso 1 1 calc R
C22 C 0.5944(4) 0.0482(3) 0.6142(4) 0.0696(9) Uani 1 1 d .
H22 H 0.5823 -0.0395 0.6550 0.084 Uiso 1 1 calc R
C23 C 0.6830(4) 0.0995(3) 0.4844(4) 0.0729(9) Uani 1 1 d .
H23 H 0.7291 0.0466 0.4366 0.088 Uiso 1 1 calc R
C24 C 0.7039(3) 0.2278(3) 0.4247(3) 0.0676(9) Uani 1 1 d .
H24 H 0.7655 0.2620 0.3369 0.081 Uiso 1 1 calc R
C25 C 0.6345(3) 0.3067(3) 0.4936(3) 0.0537(7) Uani 1 1 d .
H25 H 0.6496 0.3941 0.4525 0.064 Uiso 1 1 calc R
C26 C 0.9651(4) 0.5241(4) 0.8393(4) 0.1035(14) Uani 1 1 d .
H26A H 0.9100 0.5444 0.9170 0.155 Uiso 1 1 calc R
H26B H 1.0648 0.5309 0.8216 0.155 Uiso 1 1 calc R
H26C H 0.9421 0.4390 0.8535 0.155 Uiso 1 1 calc R
H1A H 0.273(3) 0.382(3) 0.800(3) 0.066(9) Uiso 1 1 d .

loop_
_atom_site_aniso_label
_atom_site_aniso_U_11
_atom_site_aniso_U_22
_atom_site_aniso_U_33
_atom_site_aniso_U_23
_atom_site_aniso_U_13
_atom_site_aniso_U_12
N1 0.0438(13) 0.0521(14) 0.0653(15) -0.0326(13) -0.0165(11) -0.0036(11)
N2 0.0416(12) 0.0428(13) 0.0602(14) -0.0243(11) -0.0196(10) -0.0009(10)
N3 0.0455(13) 0.0458(13) 0.0675(15) -0.0241(12) -0.0244(11) 0.0017(10)
O1 0.1040(18) 0.0667(14) 0.1002(17) -0.0332(13) -0.0577(14) -0.0100(12)
O2 0.192(3) 0.0660(16) 0.0899(18) -0.0274(14) -0.077(2) -0.0082(17)
O3 0.0397(11) 0.0654(13) 0.0731(13) -0.0382(11) -0.0166(9) -0.0001(9)
O4 0.0702(14) 0.0723(15) 0.1108(19) -0.0377(14) -0.0398(13) -0.0119(11)
C1 0.0621(19) 0.065(2) 0.068(2) -0.0285(18) -0.0227(16) -0.0172(15)
C2 0.067(2) 0.060(2) 0.100(3) -0.0354(19) -0.0432(18) -0.0014(15)
C3 0.0460(16) 0.0444(16) 0.073(2) -0.0265(15) -0.0286(14) 0.0028(12)
C4 0.0627(18) 0.0549(18) 0.0599(18) -0.0226(15) -0.0320(15) 0.0010(14)
C5 0.0555(17) 0.0511(17) 0.0523(17) -0.0134(14) -0.0218(13) -0.0087(13)
C6 0.0436(15) 0.0405(15) 0.0587(17) -0.0217(13) -0.0214(13) -0.0022(12)
C7 0.0515(17) 0.0605(18) 0.0530(17) -0.0276(15) -0.0125(13) -0.0085(14)
C8 0.0420(15) 0.0595(19) 0.0663(19) -0.0261(15) -0.0080(13) -0.0128(13)
C9 0.0447(15) 0.0398(15) 0.0594(17) -0.0163(13) -0.0217(13) -0.0010(12)
C10 0.0407(14) 0.0384(14) 0.0512(15) -0.0146(12) -0.0200(12) -0.0009(11)
C11 0.0447(16) 0.0411(15) 0.0515(16) -0.0165(13) -0.0219(13) -0.0010(12)
C12 0.0536(16) 0.0379(15) 0.0479(15) -0.0146(13) -0.0166(13) -0.0066(12)
C13 0.061(2) 0.073(2) 0.105(3) -0.053(2) -0.0266(18) 0.0033(17)
C14 0.073(2) 0.079(3) 0.119(3) -0.065(2) -0.016(2) 0.0067(19)
C15 0.103(3) 0.064(2) 0.066(2) -0.0365(18) -0.0161(19) -0.012(2)
C16 0.097(3) 0.067(2) 0.067(2) -0.0300(18) -0.0393(19) -0.0060(19)
C17 0.0667(19) 0.0596(19) 0.0689(19) -0.0303(16) -0.0360(16) 0.0049(15)
C18 0.0466(17) 0.070(2) 0.111(3) -0.050(2) -0.0315(17) 0.0075(15)
C19 0.0453(15) 0.0364(14) 0.0461(15) -0.0111(12) -0.0192(12) -0.0027(11)
C20 0.0435(15) 0.0375(15) 0.0531(17) -0.0160(13) -0.0237(13) 0.0014(11)
C21 0.0583(17) 0.0415(16) 0.0614(18) -0.0157(14) -0.0241(14) 0.0001(13)
C22 0.072(2) 0.0398(17) 0.101(3) -0.0301(19) -0.033(2) 0.0089(15)
C23 0.067(2) 0.070(2) 0.094(3) -0.052(2) -0.0233(19) 0.0126(17)
C24 0.064(2) 0.072(2) 0.065(2) -0.0324(18) -0.0153(16) 0.0071(16)
C25 0.0554(17) 0.0480(17) 0.0543(18) -0.0151(14) -0.0190(14) -0.0012(13)
C26 0.081(3) 0.093(3) 0.139(4) -0.020(3) -0.065(3) 0.006(2)

loop_
_atom_type_symbol
_atom_type_description
_atom_type_scat_dispersion_real
_atom_type_scat_dispersion_imag
_atom_type_scat_source
C C 0.0033 0.0016 'International Tables Vol C Tables 4.2.6.8 and 6.1.1.4'
H H 0.0000 0.0000 'International Tables Vol C Tables 4.2.6.8 and 6.1.1.4'
N N 0.0061 0.0033 'International Tables Vol C Tables 4.2.6.8 and 6.1.1.4'
O O 0.0106 0.0060 'International Tables Vol C Tables 4.2.6.8 and 6.1.1.4'

loop_
_geom_angle_atom_site_label_1
_geom_angle_atom_site_label_2
_geom_angle_atom_site_label_3
_geom_angle
C19 N1 C6 129.0(2)
C19 N1 H1A 113.2(17)
C6 N1 H1A 117.6(17)
C11 N2 N3 110.52(19)
C11 N2 C12 128.6(2)
N3 N2 C12 120.6(2)
C9 N3 N2 107.5(2)
C1 O1 H1 109.5
C26 O4 H4 109.5
O2 C1 O1 122.1(3)
O2 C1 C2 125.6(3)
O1 C1 C2 112.2(3)
C1 C2 C3 114.0(2)
C1 C2 H2A 108.8
C3 C2 H2A 108.8
C1 C2 H2B 108.8
C3 C2 H2B 108.8
H2A C2 H2B 107.7
C8 C3 C4 118.1(2)
C8 C3 C2 121.4(3)
C4 C3 C2 120.5(3)
C5 C4 C3 121.1(3)
C5 C4 H4A 119.4
C3 C4 H4A 119.4
C6 C5 C4 119.9(3)
C6 C5 H5 120.0
C4 C5 H5 120.0
C5 C6 C7 119.7(2)
C5 C6 N1 122.1(2)
C7 C6 N1 118.0(2)
C6 C7 C8 119.7(3)
C6 C7 H7 120.1
C8 C7 H7 120.1
C3 C8 C7 121.4(3)
C3 C8 H8 119.3
C7 C8 H8 119.3
N3 C9 C10 111.0(2)
N3 C9 C18 118.8(2)
C10 C9 C18 130.2(2)
C19 C10 C9 133.4(2)
C19 C10 C11 121.4(2)
C9 C10 C11 104.8(2)
O3 C11 N2 125.4(2)
O3 C11 C10 128.6(2)
N2 C11 C10 106.0(2)
C17 C12 C13 119.3(3)
C17 C12 N2 121.0(2)
C13 C12 N2 119.6(2)
C14 C13 C12 119.3(3)
C14 C13 H13 120.3
C12 C13 H13 120.3
C15 C14 C13 121.3(3)
C15 C14 H14 119.3
C13 C14 H14 119.3
C16 C15 C14 118.7(3)
C16 C15 H15 120.7
C14 C15 H15 120.7
C15 C16 C17 121.2(3)
C15 C16 H16 119.4
C17 C16 H16 119.4
C12 C17 C16 120.1(3)
C12 C17 H17 119.9
C16 C17 H17 119.9
C9 C18 H18A 109.5
C9 C18 H18B 109.5
H18A C18 H18B 109.5
C9 C18 H18C 109.5
H18A C18 H18C 109.5
H18B C18 H18C 109.5
N1 C19 C10 117.2(2)
N1 C19 C20 118.5(2)
C10 C19 C20 124.3(2)
C25 C20 C21 119.1(2)
C25 C20 C19 121.3(2)
C21 C20 C19 119.5(2)
C22 C21 C20 119.8(3)
C22 C21 H21 120.1
C20 C21 H21 120.1
C23 C22 C21 120.2(3)
C23 C22 H22 119.9
C21 C22 H22 119.9
C24 C23 C22 120.3(3)
C24 C23 H23 119.8
C22 C23 H23 119.8
C23 C24 C25 120.2(3)
C23 C24 H24 119.9
C25 C24 H24 119.9
C24 C25 C20 120.3(3)
C24 C25 H25 119.9
C20 C25 H25 119.9
O4 C26 H26A 109.5
O4 C26 H26B 109.5
H26A C26 H26B 109.5
O4 C26 H26C 109.5
H26A C26 H26C 109.5
H26B C26 H26C 109.5

loop_
_geom_bond_atom_site_label_1
_geom_bond_atom_site_label_2
_geom_bond_distance
N1 C19 1.331(3)
N1 C6 1.424(3)
N1 H1A 0.96(3)
N2 C11 1.368(3)
N2 N3 1.396(3)
N2 C12 1.414(3)
N3 C9 1.308(3)
O1 C1 1.305(3)
O1 H1 0.8200
O2 C1 1.191(4)
O3 C11 1.251(3)
O4 C26 1.419(4)
O4 H4 0.8200
C1 C2 1.496(4)
C2 C3 1.510(4)
C2 H2A 0.9700
C2 H2B 0.9700
C3 C8 1.369(4)
C3 C4 1.384(4)
C4 C5 1.378(4)
C4 H4A 0.9300
C5 C6 1.373(4)
C5 H5 0.9300
C6 C7 1.374(4)
C7 C8 1.382(4)
C7 H7 0.9300
C8 H8 0.9300
C9 C10 1.429(3)
C9 C18 1.495(4)
C10 C19 1.396(3)
C10 C11 1.437(3)
C12 C17 1.366(4)
C12 C13 1.383(4)
C13 C14 1.373(4)
C13 H13 0.9300
C14 C15 1.372(5)
C14 H14 0.9300
C15 C16 1.350(5)
C15 H15 0.9300
C16 C17 1.379(4)
C16 H16 0.9300
C17 H17 0.9300
C18 H18A 0.9600
C18 H18B 0.9600
C18 H18C 0.9600
C19 C20 1.475(3)
C20 C25 1.384(4)
C20 C21 1.388(4)
C21 C22 1.379(4)
C21 H21 0.9300
C22 C23 1.370(5)
C22 H22 0.9300
C23 C24 1.365(5)
C23 H23 0.9300
C24 C25 1.372(4)
C24 H24 0.9300
C25 H25 0.9300
C26 H26A 0.9600
C26 H26B 0.9600
C26 H26C 0.9600

loop_
_geom_hbond_atom_site_label_D
_geom_hbond_atom_site_label_H
_geom_hbond_atom_site_label_A
_geom_hbond_distance_DH
_geom_hbond_distance_HA
_geom_hbond_distance_DA
_geom_hbond_angle_DHA
_geom_hbond_site_symmetry_A
C26 H26B O3 0.96 2.47 3.400(4) 164.6 1_655
C2 H2B O1 0.97 2.57 3.503(4) 162.4 2_556
C7 H7 O2 0.93 2.59 3.502(4) 166.0 2_557
N1 H1A O3 0.96(3) 1.79(3) 2.628(3) 145(2) .
O4 H4 N3 0.82 2.00 2.810(3) 172.2 .
O1 H1 O4 0.82 1.81 2.591(3) 159.3 1_445

loop_
_geom_torsion_atom_site_label_1
_geom_torsion_atom_site_label_2
_geom_torsion_atom_site_label_3
_geom_torsion_atom_site_label_4
_geom_torsion
C11 N2 N3 C9 2.4(3)
C12 N2 N3 C9 177.8(2)
O2 C1 C2 C3 33.5(5)
O1 C1 C2 C3 -145.3(3)
C1 C2 C3 C8 -69.4(4)
C1 C2 C3 C4 110.7(3)
C8 C3 C4 C5 -0.7(4)
C2 C3 C4 C5 179.2(2)
C3 C4 C5 C6 0.9(4)
C4 C5 C6 C7 -1.1(4)
C4 C5 C6 N1 -177.5(2)
C19 N1 C6 C5 -48.9(4)
C19 N1 C6 C7 134.7(3)
C5 C6 C7 C8 1.2(4)
N1 C6 C7 C8 177.7(2)
C4 C3 C8 C7 0.7(4)
C2 C3 C8 C7 -179.2(2)
C6 C7 C8 C3 -1.0(4)
N2 N3 C9 C10 -0.1(3)
N2 N3 C9 C18 -178.4(2)
N3 C9 C10 C19 -175.2(3)
C18 C9 C10 C19 2.8(5)
N3 C9 C10 C11 -2.1(3)
C18 C9 C10 C11 176.0(3)
N3 N2 C11 O3 175.2(2)
C12 N2 C11 O3 0.3(4)
N3 N2 C11 C10 -3.6(3)
C12 N2 C11 C10 -178.6(2)
C19 C10 C11 O3 -1.2(4)
C9 C10 C11 O3 -175.4(3)
C19 C10 C11 N2 177.6(2)
C9 C10 C11 N2 3.4(3)
C11 N2 C12 C17 158.4(3)
N3 N2 C12 C17 -16.1(4)
C11 N2 C12 C13 -23.1(4)
N3 N2 C12 C13 162.4(3)
C17 C12 C13 C14 -2.0(5)
N2 C12 C13 C14 179.5(3)
C12 C13 C14 C15 0.8(6)
C13 C14 C15 C16 1.1(6)
C14 C15 C16 C17 -1.8(5)
C13 C12 C17 C16 1.3(4)
N2 C12 C17 C16 179.8(3)
C15 C16 C17 C12 0.6(5)
C6 N1 C19 C10 172.7(2)
C6 N1 C19 C20 -9.1(4)
C9 C10 C19 N1 169.4(3)
C11 C10 C19 N1 -2.9(4)
C9 C10 C19 C20 -8.7(4)
C11 C10 C19 C20 179.0(2)
N1 C19 C20 C25 122.4(3)
C10 C19 C20 C25 -59.5(3)
N1 C19 C20 C21 -55.4(3)
C10 C19 C20 C21 122.7(3)
C25 C20 C21 C22 -0.9(4)
C19 C20 C21 C22 176.9(2)
C20 C21 C22 C23 -0.5(4)
C21 C22 C23 C24 1.6(5)
C22 C23 C24 C25 -1.1(5)
C23 C24 C25 C20 -0.4(4)
C21 C20 C25 C24 1.4(4)
C19 C20 C25 C24 -176.5(2)
